data_7125958
loop_
_publ_author_name
'Frogley, Benjamin J.'
'Hill, Anthony F.'
'Seitz, Antonia'

_publ_section_title
;
 Bi- and poly(carbyne) functionalised polycyclic aromatics.
;
_journal_issue 22
_journal_name_full 'Chemical communications (Cambridge, England)'
_journal_page_first 3265
_journal_page_last 3268
_journal_paper_doi 10.1039/d0cc00786b
_journal_volume 56
_journal_year 2020
_chemical_formula_moiety 'C88 H94 B4 N24 O8 W4, 3(C6 H12)'
_chemical_formula_sum 'C106 H130 B4 N24 O8 W4'
_chemical_formula_weight 2646.97
_space_group_crystal_system monoclinic
_space_group_IT_number 12
_space_group_name_Hall '-I 2y'
_space_group_name_H-M_alt 'I 1 2/m 1'
_atom_sites_solution_hydrogens mixed
_audit_creation_method SHELXL-2018/3
_audit_update_record
;
2019-11-05 deposited with the CCDC.	2020-02-10 downloaded from the CCDC.
;
_cell_angle_alpha 90
_cell_angle_beta 114.840(4)
_cell_angle_gamma 90
_cell_formula_units_Z 4
_cell_length_a 23.8078(8)
_cell_length_b 25.2600(6)
_cell_length_c 25.4589(9)
_cell_measurement_reflns_used 14993
_cell_measurement_temperature 150.0(1)
_cell_measurement_theta_max 70.5760
_cell_measurement_theta_min 4.0950
_cell_volume 13894.1(9)
_computing_cell_refinement 'CrysAlisPro 1.171.40.36a (Rigaku OD, 2018)'
_computing_data_collection 'CrysAlisPro 1.171.40.36a (Rigaku OD, 2018)'
_computing_data_reduction 'CrysAlisPro 1.171.40.36a (Rigaku OD, 2018)'
_computing_structure_refinement 'SHELXL-2018/3 (Sheldrick, 2018)'
_computing_structure_solution 'SHELXT 2014/5 (Sheldrick, 2014)'
_diffrn_ambient_temperature 150.0(1)
_diffrn_detector_area_resol_mean 8.1297
_diffrn_measured_fraction_theta_full 0.998
_diffrn_measured_fraction_theta_max 0.986
_diffrn_measurement_device_type 'SuperNova, Dual, Cu at home/near, EosS2'
_diffrn_measurement_method '\w scans'
_diffrn_radiation_type CuK\a
_diffrn_radiation_wavelength 1.54184
_diffrn_reflns_av_R_equivalents 0.0293
_diffrn_reflns_av_unetI/netI 0.0321
_diffrn_reflns_Laue_measured_fraction_full 0.998
_diffrn_reflns_Laue_measured_fraction_max 0.986
_diffrn_reflns_limit_h_max 27
_diffrn_reflns_limit_h_min -29
_diffrn_reflns_limit_k_max 17
_diffrn_reflns_limit_k_min -30
_diffrn_reflns_limit_l_max 28
_diffrn_reflns_limit_l_min -31
_diffrn_reflns_number 36913
_diffrn_reflns_point_group_measured_fraction_full 0.998
_diffrn_reflns_point_group_measured_fraction_max 0.986
_diffrn_reflns_theta_full 67.684
_diffrn_reflns_theta_max 70.745
_diffrn_reflns_theta_min 3.827
_diffrn_source 'micro-focus sealed X-ray tube'
_exptl_absorpt_coefficient_mu 6.379
_exptl_absorpt_correction_T_max 1.00000
_exptl_absorpt_correction_T_min 0.53836
_exptl_absorpt_correction_type multi-scan
_exptl_absorpt_process_details
; 
CrysAlisPro 1.171.40.36a (Rigaku Oxford Diffraction, 2018) 
Empirical absorption correction using spherical harmonics, 
 implemented in SCALE3 ABSPACK scaling algorithm. 
;
_exptl_crystal_colour orange
_exptl_crystal_density_diffrn 1.265
_exptl_crystal_description irregular
_exptl_crystal_F_000 5256
_exptl_crystal_size_max 0.400
_exptl_crystal_size_mid 0.174
_exptl_crystal_size_min 0.033
_refine_diff_density_max 1.525
_refine_diff_density_min -1.066
_refine_diff_density_rms 0.119
_refine_ls_extinction_method none
_refine_ls_goodness_of_fit_ref 1.026
_refine_ls_hydrogen_treatment mixed
_refine_ls_matrix_type full
_refine_ls_number_parameters 687
_refine_ls_number_reflns 13503
_refine_ls_number_restraints 0
_refine_ls_restrained_S_all 1.026
_refine_ls_R_factor_all 0.0642
_refine_ls_R_factor_gt 0.0523
_refine_ls_shift/su_max 0.001
_refine_ls_shift/su_mean 0.000
_refine_ls_structure_factor_coef Fsqd
_refine_ls_weighting_details 'w=1/[\s^2^(Fo^2^)+(0.0697P)^2^+114.1818P] where P=(Fo^2^+2Fc^2^)/3'
_refine_ls_weighting_scheme calc
_refine_ls_wR_factor_gt 0.1385
_refine_ls_wR_factor_ref 0.1497
_reflns_Friedel_coverage 0.000
_reflns_number_gt 10602
_reflns_number_total 13503
_reflns_threshold_expression 'I > 2\s(I)'
_cod_data_source_file d0cc00786b2.cif
_cod_data_source_block Compound_11
_cod_depositor_comments 'Adding full bibliography for 7125951--7125959.cif.'
_cod_original_sg_symbol_H-M 'I 2/m'
_cod_database_code 7125958
_shelx_shelxl_version_number 2018/3
_shelx_space_group_comment
; 
The symmetry employed for this shelxl refinement is uniquely defined 
by the following loop, which should always be used as a source of 
symmetry information in preference to the above space-group names. 
They are only intended as comments. 
;

loop_
_space_group_symop_operation_xyz
'x, y, z'
'-x, y, -z'
'x+1/2, y+1/2, z+1/2'
'-x+1/2, y+1/2, -z+1/2'
'-x, -y, -z'
'x, -y, z'
'-x+1/2, -y+1/2, -z+1/2'
'x+1/2, -y+1/2, z+1/2'

loop_
_atom_site_label
_atom_site_type_symbol
_atom_site_fract_x
_atom_site_fract_y
_atom_site_fract_z
_atom_site_U_iso_or_equiv
_atom_site_adp_type
_atom_site_occupancy
_atom_site_site_symmetry_order
_atom_site_calc_flag
_atom_site_refinement_flags_posn
_atom_site_refinement_flags_adp
_atom_site_refinement_flags_occupancy
W2 W 0.16835(2) 0.34751(2) 0.59624(2) 0.04114(10) Uani 1 1 d . . .
W1 W 0.60211(2) 0.34496(2) 0.73757(2) 0.04550(10) Uani 1 1 d . . .
O3 O 0.0730(2) 0.4352(2) 0.5266(3) 0.0678(14) Uani 1 1 d . . .
N11 N 0.1712(2) 0.3098(2) 0.5193(2) 0.0478(12) Uani 1 1 d . . .
N9 N 0.2294(2) 0.27998(19) 0.6419(2) 0.0457(12) Uani 1 1 d . . .
N7 N 0.0911(2) 0.2866(2) 0.5774(2) 0.0472(12) Uani 1 1 d . . .
N3 N 0.5423(2) 0.2912(2) 0.7609(2) 0.0460(12) Uani 1 1 d . . .
N1 N 0.6715(2) 0.2763(2) 0.7785(2) 0.0507(13) Uani 1 1 d . . .
O4 O 0.1523(3) 0.3889(2) 0.7056(2) 0.0722(15) Uani 1 1 d . . .
N12 N 0.1641(2) 0.2558(2) 0.5115(2) 0.0507(13) Uani 1 1 d . . .
N5 N 0.5748(2) 0.2915(3) 0.6618(2) 0.0538(14) Uani 1 1 d . . .
C10 C 0.3530(3) 0.500000 0.6415(3) 0.0371(17) Uani 1 2 d S T P
N2 N 0.6503(3) 0.2254(2) 0.7695(2) 0.0536(14) Uani 1 1 d . . .
N6 N 0.5719(3) 0.2379(3) 0.6672(3) 0.0558(14) Uani 1 1 d . . .
C5 C 0.5490(4) 0.500000 0.7077(4) 0.046(2) Uani 1 2 d S T P
H5 H 0.592065 0.500000 0.723391 0.055 Uiso 1 2 calc R U P
N4 N 0.5388(3) 0.2378(2) 0.7486(2) 0.0523(13) Uani 1 1 d . . .
N10 N 0.2197(2) 0.2305(2) 0.6172(3) 0.0509(13) Uani 1 1 d . . .
N8 N 0.1040(2) 0.2344(2) 0.5703(2) 0.0501(13) Uani 1 1 d . . .
C11 C 0.4192(4) 0.500000 0.6619(3) 0.0387(17) Uani 1 2 d S T P
O2 O 0.6907(3) 0.4161(3) 0.7051(3) 0.0861(19) Uani 1 1 d . . .
O1 O 0.6539(3) 0.4126(2) 0.8514(3) 0.0826(17) Uani 1 1 d . . .
C13 C 0.2251(4) 0.500000 0.6081(4) 0.0435(19) Uani 1 2 d S T P
H13 H 0.182517 0.500001 0.596924 0.052 Uiso 1 2 calc R U P
C9 C 0.3208(3) 0.4509(2) 0.6326(2) 0.0405(12) Uani 1 1 d . . .
C16 C 0.1579(3) 0.3740(3) 0.6665(3) 0.0493(15) Uani 1 1 d . . .
C33 C 0.0359(3) 0.2864(3) 0.5800(3) 0.0488(15) Uani 1 1 d . . .
C7 C 0.4173(3) 0.4031(2) 0.6603(3) 0.0431(13) Uani 1 1 d . . .
H7 H 0.438040 0.370996 0.665776 0.052 Uiso 1 1 calc R U .
C12 C 0.2555(3) 0.4513(2) 0.6162(3) 0.0405(12) Uani 1 1 d . . .
C22 C 0.4922(3) 0.3534(3) 0.8036(3) 0.0496(15) Uani 1 1 d . . .
H22A H 0.477954 0.377390 0.771382 0.074 Uiso 1 1 calc R U .
H22B H 0.530529 0.366099 0.832968 0.074 Uiso 1 1 calc R U .
H22C H 0.461850 0.351068 0.819119 0.074 Uiso 1 1 calc R U .
C4 C 0.5175(3) 0.4518(3) 0.6962(3) 0.0443(14) Uani 1 1 d . . .
C6 C 0.4518(3) 0.4511(2) 0.6727(3) 0.0415(13) Uani 1 1 d . . .
C8 C 0.3546(3) 0.4034(3) 0.6407(3) 0.0444(13) Uani 1 1 d . . .
H8 H 0.333479 0.371352 0.632385 0.053 Uiso 1 1 calc R U .
C34 C 0.0148(3) 0.2345(3) 0.5760(3) 0.0572(17) Uani 1 1 d . . .
H34 H -0.021990 0.223324 0.576957 0.069 Uiso 1 1 calc R U .
C23 C 0.5018(3) 0.3005(3) 0.7841(3) 0.0487(15) Uani 1 1 d . . .
C43 C 0.2788(3) 0.2761(3) 0.6934(3) 0.0488(14) Uani 1 1 d . . .
C15 C 0.1059(3) 0.4023(3) 0.5503(3) 0.0525(16) Uani 1 1 d . . .
C42 C 0.3039(3) 0.3217(3) 0.7332(3) 0.0606(18) Uani 1 1 d . . .
H42A H 0.285003 0.322838 0.759940 0.091 Uiso 1 1 calc R U .
H42B H 0.294948 0.353934 0.711230 0.091 Uiso 1 1 calc R U .
H42C H 0.347835 0.317826 0.754229 0.091 Uiso 1 1 calc R U .
C1 C 0.5508(3) 0.4024(3) 0.7101(3) 0.0505(15) Uani 1 1 d . . .
C14 C 0.2221(3) 0.4028(3) 0.6088(3) 0.0485(15) Uani 1 1 d . . .
C44 C 0.3002(3) 0.2243(3) 0.7009(3) 0.0562(17) Uani 1 1 d . . .
H44 H 0.333869 0.210978 0.732618 0.067 Uiso 1 1 calc R U .
C38 C 0.1704(3) 0.3301(3) 0.4698(3) 0.0598(18) Uani 1 1 d . . .
C19 C 0.7478(4) 0.2213(3) 0.8278(3) 0.063(2) Uani 1 1 d . . .
H19 H 0.786894 0.208651 0.851715 0.076 Uiso 1 1 calc R U .
C35 C 0.0587(3) 0.2031(3) 0.5704(3) 0.0577(17) Uani 1 1 d . . .
C32 C 0.0056(3) 0.3356(3) 0.5864(3) 0.0605(18) Uani 1 1 d . . .
H32A H 0.032928 0.354041 0.620550 0.091 Uiso 1 1 calc R U .
H32B H -0.032023 0.326915 0.589636 0.091 Uiso 1 1 calc R U .
H32C H -0.003561 0.357697 0.553115 0.091 Uiso 1 1 calc R U .
C3 C 0.6601(3) 0.3877(3) 0.7165(3) 0.0596(18) Uani 1 1 d . . .
C45 C 0.2621(3) 0.1964(3) 0.6524(3) 0.0557(17) Uani 1 1 d . . .
C24 C 0.4720(3) 0.2535(3) 0.7858(3) 0.0560(17) Uani 1 1 d . . .
H24 H 0.441444 0.249264 0.799267 0.067 Uiso 1 1 calc R U .
C28 C 0.5649(3) 0.3004(4) 0.6065(3) 0.063(2) Uani 1 1 d . . .
C30 C 0.5607(3) 0.2141(3) 0.6159(3) 0.0618(19) Uani 1 1 d . . .
C18 C 0.7317(3) 0.2744(3) 0.8137(3) 0.0588(18) Uani 1 1 d . . .
C39 C 0.1631(4) 0.2898(4) 0.4315(4) 0.069(2) Uani 1 1 d . . .
H39 H 0.161242 0.293132 0.394454 0.082 Uiso 1 1 calc R U .
C40 C 0.1590(3) 0.2429(3) 0.4584(3) 0.0613(19) Uani 1 1 d . . .
C20 C 0.6961(4) 0.1917(3) 0.8002(3) 0.0608(19) Uani 1 1 d . . .
C17 C 0.7710(3) 0.3220(4) 0.8324(4) 0.072(2) Uani 1 1 d . . .
H17A H 0.772851 0.338800 0.799319 0.108 Uiso 1 1 calc R U .
H17B H 0.811945 0.312109 0.859282 0.108 Uiso 1 1 calc R U .
H17C H 0.753749 0.346243 0.850758 0.108 Uiso 1 1 calc R U .
C25 C 0.4965(3) 0.2145(3) 0.7637(3) 0.0568(17) Uani 1 1 d . . .
C2 C 0.6353(3) 0.3860(3) 0.8108(3) 0.0612(19) Uani 1 1 d . . .
C29 C 0.5568(3) 0.2531(4) 0.5775(3) 0.072(2) Uani 1 1 d . . .
H29 H 0.550029 0.248539 0.539088 0.086 Uiso 1 1 calc R U .
C46 C 0.2638(4) 0.1393(3) 0.6387(5) 0.078(3) Uani 1 1 d . . .
H46A H 0.224304 0.123532 0.630623 0.118 Uiso 1 1 calc R U .
H46B H 0.295278 0.121811 0.671195 0.118 Uiso 1 1 calc R U .
H46C H 0.272771 0.135819 0.605488 0.118 Uiso 1 1 calc R U .
C21 C 0.6868(4) 0.1330(3) 0.8020(4) 0.077(2) Uani 1 1 d . . .
H21A H 0.675249 0.118365 0.764043 0.115 Uiso 1 1 calc R U .
H21B H 0.654621 0.126280 0.814450 0.115 Uiso 1 1 calc R U .
H21C H 0.724593 0.116908 0.828550 0.115 Uiso 1 1 calc R U .
C26 C 0.4818(5) 0.1564(3) 0.7558(4) 0.075(2) Uani 1 1 d . . .
H26A H 0.476060 0.145786 0.717680 0.113 Uiso 1 1 calc R U .
H26B H 0.444663 0.149580 0.760732 0.113 Uiso 1 1 calc R U .
H26C H 0.515435 0.136647 0.784069 0.113 Uiso 1 1 calc R U .
C41 C 0.1513(4) 0.1873(4) 0.4362(4) 0.083(3) Uani 1 1 d . . .
H41A H 0.185559 0.166194 0.461499 0.124 Uiso 1 1 calc R U .
H41B H 0.150096 0.187147 0.398032 0.124 Uiso 1 1 calc R U .
H41C H 0.113444 0.172846 0.434849 0.124 Uiso 1 1 calc R U .
C27 C 0.5625(4) 0.3547(4) 0.5832(4) 0.086(3) Uani 1 1 d . . .
H27A H 0.536053 0.376521 0.593961 0.129 Uiso 1 1 calc R U .
H27B H 0.546606 0.353190 0.541754 0.129 Uiso 1 1 calc R U .
H27C H 0.603465 0.369514 0.598747 0.129 Uiso 1 1 calc R U .
C68 C 0.3934(4) 0.2649(3) 0.6066(4) 0.074(2) Uani 1 1 d . . .
H68A H 0.432175 0.270509 0.640266 0.089 Uiso 1 1 calc R U .
H68B H 0.360276 0.278119 0.615642 0.089 Uiso 1 1 calc R U .
C60 C 0.2871(8) 0.500000 0.4413(9) 0.117(6) Uani 1 2 d S T P
H60A H 0.253130 0.500000 0.403055 0.141 Uiso 1 2 calc R U P
H60B H 0.269856 0.500001 0.469735 0.141 Uiso 1 2 calc R U P
C64 C 0.3364(4) 0.2854(5) 0.5023(4) 0.085(3) Uani 1 1 d . . .
H64A H 0.301269 0.299970 0.507323 0.102 Uiso 1 1 calc R U .
H64B H 0.339236 0.303408 0.469885 0.102 Uiso 1 1 calc R U .
C36 C 0.0616(5) 0.1445(3) 0.5666(5) 0.085(3) Uani 1 1 d . . .
H36A H 0.098217 0.131637 0.598216 0.127 Uiso 1 1 calc R U .
H36B H 0.062874 0.134879 0.530649 0.127 Uiso 1 1 calc R U .
H36C H 0.025731 0.129080 0.568641 0.127 Uiso 1 1 calc R U .
C69 C 0.3944(4) 0.2959(4) 0.5560(4) 0.075(2) Uani 1 1 d . . .
H69A H 0.397533 0.333385 0.564882 0.089 Uiso 1 1 calc R U .
H69B H 0.430216 0.285639 0.549557 0.089 Uiso 1 1 calc R U .
B1 B 0.5833(4) 0.2131(4) 0.7268(4) 0.0576(19) Uani 1 1 d . . .
C37 C 0.1776(5) 0.3872(4) 0.4625(4) 0.084(3) Uani 1 1 d . . .
H37A H 0.143094 0.405998 0.463622 0.126 Uiso 1 1 calc R U .
H37B H 0.179209 0.393242 0.425923 0.126 Uiso 1 1 calc R U .
H37C H 0.215244 0.399520 0.493162 0.126 Uiso 1 1 calc R U .
C31 C 0.5551(4) 0.1551(4) 0.6082(4) 0.084(3) Uani 1 1 d . . .
H31A H 0.588970 0.138334 0.639321 0.126 Uiso 1 1 calc R U .
H31B H 0.556026 0.145808 0.572019 0.126 Uiso 1 1 calc R U .
H31C H 0.516736 0.143579 0.608305 0.126 Uiso 1 1 calc R U .
B2 B 0.1624(4) 0.2204(3) 0.5601(4) 0.0532(18) Uani 1 1 d . . .
C67 C 0.3844(4) 0.2064(4) 0.5943(5) 0.088(3) Uani 1 1 d . . .
H67A H 0.381169 0.188406 0.626632 0.106 Uiso 1 1 calc R U .
H67B H 0.419665 0.191951 0.589487 0.106 Uiso 1 1 calc R U .
C65 C 0.3254(5) 0.2277(5) 0.4885(4) 0.095(3) Uani 1 1 d . . .
H65A H 0.357710 0.213956 0.478568 0.114 Uiso 1 1 calc R U .
H65B H 0.286097 0.223118 0.455286 0.114 Uiso 1 1 calc R U .
C66 C 0.3248(5) 0.1972(5) 0.5387(5) 0.095(3) Uani 1 1 d . . .
H66A H 0.320727 0.159733 0.529416 0.114 Uiso 1 1 calc R U .
H66B H 0.289245 0.207817 0.545467 0.114 Uiso 1 1 calc R U .
C57 C 0.4211(8) 0.500000 0.5117(8) 0.112(5) Uani 1 2 d S T P
H57A H 0.455508 0.500000 0.549694 0.134 Uiso 1 2 calc R U P
H57B H 0.437692 0.499999 0.482775 0.134 Uiso 1 2 calc R U P
C59 C 0.3264(6) 0.4515(5) 0.4489(6) 0.110(4) Uani 1 1 d . . .
H59A H 0.302187 0.420207 0.447395 0.133 Uiso 1 1 calc R U .
H59B H 0.338995 0.449402 0.417314 0.133 Uiso 1 1 calc R U .
C58 C 0.3823(6) 0.4525(4) 0.5047(5) 0.109(4) Uani 1 1 d . . .
H58A H 0.369479 0.451310 0.536212 0.131 Uiso 1 1 calc R U .
H58B H 0.406868 0.421181 0.507442 0.131 Uiso 1 1 calc R U .
H2 H 0.157(3) 0.181(3) 0.545(3) 0.046(17) Uiso 1 1 d . . .
H1 H 0.573(4) 0.170(3) 0.722(3) 0.06(2) Uiso 1 1 d . . .

loop_
_atom_site_aniso_label
_atom_site_aniso_U_11
_atom_site_aniso_U_22
_atom_site_aniso_U_33
_atom_site_aniso_U_23
_atom_site_aniso_U_13
_atom_site_aniso_U_12
W2 0.02825(15) 0.04314(17) 0.04838(17) 0.00084(11) 0.01252(12) -0.00252(10)
W1 0.02838(15) 0.0598(2) 0.04529(17) 0.00934(12) 0.01248(12) 0.00899(11)
O3 0.042(3) 0.059(3) 0.081(4) 0.009(3) 0.006(2) 0.006(2)
N11 0.040(3) 0.055(3) 0.049(3) 0.000(2) 0.020(2) 0.001(2)
N9 0.034(2) 0.038(3) 0.061(3) 0.002(2) 0.017(2) 0.001(2)
N7 0.031(2) 0.048(3) 0.060(3) 0.002(2) 0.017(2) -0.012(2)
N3 0.037(3) 0.057(3) 0.043(3) 0.002(2) 0.016(2) 0.001(2)
N1 0.035(3) 0.067(4) 0.045(3) 0.015(3) 0.012(2) 0.020(2)
O4 0.071(4) 0.083(4) 0.069(3) 0.000(3) 0.036(3) 0.016(3)
N12 0.039(3) 0.067(4) 0.047(3) -0.011(3) 0.019(2) -0.004(2)
N5 0.037(3) 0.078(4) 0.043(3) 0.003(3) 0.014(2) 0.008(3)
C10 0.026(4) 0.044(4) 0.038(4) 0.000 0.011(3) 0.000
N2 0.048(3) 0.058(3) 0.054(3) 0.007(3) 0.021(3) 0.020(3)
N6 0.040(3) 0.075(4) 0.053(3) -0.002(3) 0.020(3) 0.005(3)
C5 0.026(4) 0.055(5) 0.049(5) 0.000 0.008(3) 0.000
N4 0.047(3) 0.056(3) 0.053(3) -0.001(3) 0.021(3) 0.002(2)
N10 0.042(3) 0.046(3) 0.064(3) -0.001(3) 0.021(3) 0.001(2)
N8 0.042(3) 0.048(3) 0.056(3) -0.004(2) 0.016(2) -0.013(2)
C11 0.029(4) 0.049(5) 0.031(4) 0.000 0.006(3) 0.000
O2 0.053(3) 0.109(5) 0.101(5) 0.031(4) 0.036(3) -0.003(3)
O1 0.092(5) 0.077(4) 0.067(4) -0.012(3) 0.023(3) -0.015(3)
C13 0.027(4) 0.054(5) 0.044(4) 0.000 0.009(3) 0.000
C9 0.030(3) 0.047(3) 0.038(3) 0.003(2) 0.008(2) 0.001(2)
C16 0.031(3) 0.061(4) 0.049(4) 0.004(3) 0.010(3) 0.006(3)
C33 0.033(3) 0.068(4) 0.041(3) 0.003(3) 0.011(2) -0.006(3)
C7 0.034(3) 0.045(3) 0.043(3) 0.006(2) 0.009(2) 0.008(2)
C12 0.029(3) 0.038(3) 0.048(3) -0.001(2) 0.010(2) -0.003(2)
C22 0.036(3) 0.065(4) 0.048(3) 0.004(3) 0.017(3) 0.012(3)
C4 0.029(3) 0.060(4) 0.039(3) 0.004(3) 0.009(2) 0.005(3)
C6 0.029(3) 0.049(3) 0.041(3) 0.001(2) 0.009(2) 0.003(2)
C8 0.037(3) 0.046(3) 0.045(3) 0.002(3) 0.012(3) -0.004(2)
C34 0.043(3) 0.077(5) 0.052(4) -0.003(3) 0.019(3) -0.021(3)
C23 0.034(3) 0.067(4) 0.042(3) 0.002(3) 0.012(3) 0.005(3)
C43 0.036(3) 0.055(4) 0.054(4) 0.007(3) 0.017(3) 0.003(3)
C15 0.038(3) 0.057(4) 0.058(4) 0.000(3) 0.016(3) -0.001(3)
C42 0.036(3) 0.079(5) 0.058(4) 0.000(4) 0.011(3) 0.001(3)
C1 0.029(3) 0.075(4) 0.045(3) 0.006(3) 0.014(3) -0.003(3)
C14 0.031(3) 0.054(4) 0.050(3) 0.001(3) 0.008(3) 0.014(3)
C44 0.044(3) 0.059(4) 0.064(4) 0.010(3) 0.021(3) 0.002(3)
C38 0.046(4) 0.074(5) 0.065(4) 0.003(4) 0.030(3) 0.000(3)
C19 0.052(4) 0.089(6) 0.050(4) 0.011(4) 0.021(3) 0.029(4)
C35 0.056(4) 0.059(4) 0.055(4) -0.006(3) 0.020(3) -0.015(3)
C32 0.035(3) 0.081(5) 0.062(4) 0.010(4) 0.017(3) 0.004(3)
C3 0.033(3) 0.085(5) 0.057(4) 0.012(4) 0.016(3) 0.005(3)
C45 0.043(4) 0.050(4) 0.073(5) 0.004(3) 0.024(3) 0.000(3)
C24 0.042(3) 0.078(5) 0.048(4) 0.001(3) 0.019(3) 0.002(3)
C28 0.035(3) 0.110(6) 0.039(3) 0.008(4) 0.011(3) 0.004(4)
C30 0.041(4) 0.087(5) 0.058(4) -0.018(4) 0.021(3) 0.000(3)
C18 0.045(4) 0.087(5) 0.044(4) 0.013(3) 0.019(3) 0.018(4)
C39 0.055(4) 0.096(6) 0.063(5) -0.001(4) 0.032(4) 0.000(4)
C40 0.040(3) 0.082(5) 0.063(4) -0.019(4) 0.022(3) -0.001(3)
C20 0.058(4) 0.075(5) 0.048(4) 0.007(3) 0.021(3) 0.027(4)
C17 0.041(4) 0.103(7) 0.061(5) 0.018(4) 0.011(3) 0.011(4)
C25 0.049(4) 0.065(4) 0.061(4) 0.009(3) 0.027(3) 0.000(3)
C2 0.047(4) 0.072(5) 0.065(5) 0.021(4) 0.023(3) 0.013(3)
C29 0.035(3) 0.129(8) 0.050(4) -0.005(5) 0.017(3) 0.008(4)
C46 0.067(5) 0.048(4) 0.116(8) 0.004(4) 0.034(5) 0.008(4)
C21 0.082(6) 0.069(5) 0.079(6) 0.008(4) 0.034(5) 0.028(5)
C26 0.086(6) 0.065(5) 0.089(6) -0.003(4) 0.050(5) -0.010(4)
C41 0.066(5) 0.113(7) 0.059(5) -0.025(5) 0.017(4) 0.016(5)
C27 0.066(5) 0.129(8) 0.064(5) 0.034(5) 0.029(4) 0.010(5)
C68 0.074(5) 0.070(5) 0.059(5) -0.004(4) 0.009(4) 0.006(4)
C60 0.078(10) 0.110(13) 0.166(18) 0.000 0.055(11) 0.000
C64 0.059(5) 0.134(9) 0.059(5) -0.001(5) 0.022(4) -0.005(5)
C36 0.096(7) 0.070(5) 0.103(7) -0.015(5) 0.058(6) -0.031(5)
C69 0.063(5) 0.079(6) 0.075(5) -0.012(4) 0.023(4) -0.001(4)
B1 0.052(4) 0.061(5) 0.060(5) 0.004(4) 0.024(4) 0.005(4)
C37 0.091(7) 0.091(7) 0.082(6) 0.026(5) 0.049(5) 0.000(5)
C31 0.050(4) 0.122(8) 0.063(5) -0.038(5) 0.007(4) -0.004(5)
B2 0.052(4) 0.045(4) 0.065(5) -0.009(3) 0.027(4) -0.004(3)
C67 0.062(5) 0.085(6) 0.111(8) 0.007(6) 0.030(5) 0.010(5)
C65 0.076(6) 0.149(10) 0.066(5) -0.037(6) 0.035(5) -0.038(6)
C66 0.070(6) 0.099(7) 0.116(8) -0.020(6) 0.041(6) -0.014(5)
C57 0.097(12) 0.142(16) 0.094(12) 0.000 0.037(10) 0.000
C59 0.122(10) 0.099(8) 0.126(10) -0.024(7) 0.069(9) -0.010(7)
C58 0.144(11) 0.093(8) 0.084(7) 0.011(6) 0.043(7) 0.045(8)

loop_
_atom_type_symbol
_atom_type_description
_atom_type_scat_dispersion_real
_atom_type_scat_dispersion_imag
_atom_type_scat_source
C C 0.0181 0.0091 'International Tables Vol C Tables 4.2.6.8 and 6.1.1.4'
H H 0.0000 0.0000 'International Tables Vol C Tables 4.2.6.8 and 6.1.1.4'
B B 0.0090 0.0039 'International Tables Vol C Tables 4.2.6.8 and 6.1.1.4'
N N 0.0311 0.0180 'International Tables Vol C Tables 4.2.6.8 and 6.1.1.4'
O O 0.0492 0.0322 'International Tables Vol C Tables 4.2.6.8 and 6.1.1.4'
W W -5.4734 5.5774 'International Tables Vol C Tables 4.2.6.8 and 6.1.1.4'

loop_
_geom_angle_atom_site_label_1
_geom_angle_atom_site_label_2
_geom_angle_atom_site_label_3
_geom_angle
_geom_angle_site_symmetry_1
_geom_angle_site_symmetry_3
C14 W2 C15 82.4(3) . .
C14 W2 C16 86.0(3) . .
C15 W2 C16 87.2(3) . .
C14 W2 N11 101.8(3) . .
C15 W2 N11 94.2(3) . .
C16 W2 N11 172.2(2) . .
C14 W2 N9 103.8(2) . .
C15 W2 N9 173.5(2) . .
C16 W2 N9 95.0(2) . .
N11 W2 N9 82.9(2) . .
C14 W2 N7 172.4(2) . .
C15 W2 N7 90.5(2) . .
C16 W2 N7 91.2(2) . .
N11 W2 N7 81.1(2) . .
N9 W2 N7 83.39(19) . .
C1 W1 C2 83.4(3) . .
C1 W1 C3 84.0(3) . .
C2 W1 C3 85.6(3) . .
C1 W1 N5 104.1(3) . .
C2 W1 N5 172.4(3) . .
C3 W1 N5 94.5(3) . .
C1 W1 N3 100.8(2) . .
C2 W1 N3 96.6(3) . .
C3 W1 N3 175.0(3) . .
N5 W1 N3 82.8(2) . .
C1 W1 N1 175.6(3) . .
C2 W1 N1 92.3(3) . .
C3 W1 N1 94.7(3) . .
N5 W1 N1 80.1(2) . .
N3 W1 N1 80.7(2) . .
C38 N11 N12 106.7(6) . .
C38 N11 W2 132.1(5) . .
N12 N11 W2 120.5(4) . .
C43 N9 N10 106.8(5) . .
C43 N9 W2 132.5(4) . .
N10 N9 W2 120.7(4) . .
C33 N7 N8 106.2(5) . .
C33 N7 W2 135.2(5) . .
N8 N7 W2 117.7(4) . .
C23 N3 N4 106.5(5) . .
C23 N3 W1 131.9(5) . .
N4 N3 W1 121.5(4) . .
C18 N1 N2 107.2(6) . .
C18 N1 W1 133.7(5) . .
N2 N1 W1 119.0(4) . .
C40 N12 N11 109.8(6) . .
C40 N12 B2 130.2(6) . .
N11 N12 B2 120.1(5) . .
C28 N5 N6 106.2(6) . .
C28 N5 W1 131.9(6) . .
N6 N5 W1 121.6(4) . .
C9 C10 C9 120.9(7) . 6_565
C9 C10 C11 119.5(3) . .
C9 C10 C11 119.5(4) 6_565 .
C20 N2 N1 110.4(6) . .
C20 N2 B1 128.9(7) . .
N1 N2 B1 120.7(5) . .
C30 N6 N5 109.8(6) . .
C30 N6 B1 129.9(7) . .
N5 N6 B1 120.2(6) . .
C4 C5 C4 121.5(8) 6_565 .
C4 C5 H5 119.3 6_565 .
C4 C5 H5 119.3 . .
C25 N4 N3 110.1(6) . .
C25 N4 B1 129.7(6) . .
N3 N4 B1 120.0(6) . .
C45 N10 N9 110.1(6) . .
C45 N10 B2 129.9(6) . .
N9 N10 B2 119.7(5) . .
C35 N8 N7 109.9(6) . .
C35 N8 B2 129.8(6) . .
N7 N8 B2 120.2(5) . .
C6 C11 C6 120.5(7) . 6_565
C6 C11 C10 119.7(4) . .
C6 C11 C10 119.7(4) 6_565 .
C12 C13 C12 123.2(7) 6_565 .
C12 C13 H13 118.4 6_565 .
C12 C13 H13 118.4 . .
C8 C9 C10 118.7(5) . .
C8 C9 C12 122.2(5) . .
C10 C9 C12 119.2(5) . .
O4 C16 W2 179.7(8) . .
N7 C33 C34 109.3(6) . .
N7 C33 C32 122.2(6) . .
C34 C33 C32 128.5(6) . .
C8 C7 C6 121.2(6) . .
C8 C7 H7 119.4 . .
C6 C7 H7 119.4 . .
C13 C12 C14 120.5(5) . .
C13 C12 C9 118.8(6) . .
C14 C12 C9 120.7(5) . .
C23 C22 H22A 109.5 . .
C23 C22 H22B 109.5 . .
H22A C22 H22B 109.5 . .
C23 C22 H22C 109.5 . .
H22A C22 H22C 109.5 . .
H22B C22 H22C 109.5 . .
C5 C4 C6 119.9(6) . .
C5 C4 C1 120.8(6) . .
C6 C4 C1 119.3(6) . .
C4 C6 C11 119.1(6) . .
C4 C6 C7 122.2(6) . .
C11 C6 C7 118.7(5) . .
C7 C8 C9 121.9(6) . .
C7 C8 H8 119.0 . .
C9 C8 H8 119.0 . .
C35 C34 C33 106.6(6) . .
C35 C34 H34 126.7 . .
C33 C34 H34 126.7 . .
N3 C23 C24 109.5(6) . .
N3 C23 C22 123.1(6) . .
C24 C23 C22 127.3(6) . .
N9 C43 C44 108.8(6) . .
N9 C43 C42 123.0(6) . .
C44 C43 C42 128.2(6) . .
O3 C15 W2 176.0(6) . .
C43 C42 H42A 109.5 . .
C43 C42 H42B 109.5 . .
H42A C42 H42B 109.5 . .
C43 C42 H42C 109.5 . .
H42A C42 H42C 109.5 . .
H42B C42 H42C 109.5 . .
C4 C1 W1 171.0(5) . .
C12 C14 W2 170.9(5) . .
C45 C44 C43 107.0(6) . .
C45 C44 H44 126.5 . .
C43 C44 H44 126.5 . .
N11 C38 C39 109.3(7) . .
N11 C38 C37 122.1(7) . .
C39 C38 C37 128.6(8) . .
C20 C19 C18 107.8(6) . .
C20 C19 H19 126.1 . .
C18 C19 H19 126.1 . .
N8 C35 C34 108.0(6) . .
N8 C35 C36 122.0(8) . .
C34 C35 C36 130.0(7) . .
C33 C32 H32A 109.5 . .
C33 C32 H32B 109.5 . .
H32A C32 H32B 109.5 . .
C33 C32 H32C 109.5 . .
H32A C32 H32C 109.5 . .
H32B C32 H32C 109.5 . .
O2 C3 W1 173.8(7) . .
N10 C45 C44 107.2(6) . .
N10 C45 C46 123.5(7) . .
C44 C45 C46 129.2(7) . .
C25 C24 C23 106.6(6) . .
C25 C24 H24 126.7 . .
C23 C24 H24 126.7 . .
N5 C28 C29 109.9(8) . .
N5 C28 C27 122.3(8) . .
C29 C28 C27 127.9(7) . .
N6 C30 C29 107.3(7) . .
N6 C30 C31 122.4(8) . .
C29 C30 C31 130.3(8) . .
N1 C18 C19 108.0(7) . .
N1 C18 C17 122.9(7) . .
C19 C18 C17 129.1(7) . .
C38 C39 C40 107.2(7) . .
C38 C39 H39 126.4 . .
C40 C39 H39 126.4 . .
N12 C40 C39 107.0(7) . .
N12 C40 C41 123.5(8) . .
C39 C40 C41 129.4(8) . .
N2 C20 C19 106.7(7) . .
N2 C20 C21 123.4(8) . .
C19 C20 C21 129.9(7) . .
C18 C17 H17A 109.5 . .
C18 C17 H17B 109.5 . .
H17A C17 H17B 109.5 . .
C18 C17 H17C 109.5 . .
H17A C17 H17C 109.5 . .
H17B C17 H17C 109.5 . .
N4 C25 C24 107.3(7) . .
N4 C25 C26 123.2(7) . .
C24 C25 C26 129.5(7) . .
O1 C2 W1 175.8(7) . .
C30 C29 C28 106.9(7) . .
C30 C29 H29 126.5 . .
C28 C29 H29 126.5 . .
C45 C46 H46A 109.5 . .
C45 C46 H46B 109.5 . .
H46A C46 H46B 109.5 . .
C45 C46 H46C 109.5 . .
H46A C46 H46C 109.5 . .
H46B C46 H46C 109.5 . .
C20 C21 H21A 109.5 . .
C20 C21 H21B 109.5 . .
H21A C21 H21B 109.5 . .
C20 C21 H21C 109.5 . .
H21A C21 H21C 109.5 . .
H21B C21 H21C 109.5 . .
C25 C26 H26A 109.5 . .
C25 C26 H26B 109.5 . .
H26A C26 H26B 109.5 . .
C25 C26 H26C 109.5 . .
H26A C26 H26C 109.5 . .
H26B C26 H26C 109.5 . .
C40 C41 H41A 109.5 . .
C40 C41 H41B 109.5 . .
H41A C41 H41B 109.5 . .
C40 C41 H41C 109.5 . .
H41A C41 H41C 109.5 . .
H41B C41 H41C 109.5 . .
C28 C27 H27A 109.5 . .
C28 C27 H27B 109.5 . .
H27A C27 H27B 109.5 . .
C28 C27 H27C 109.5 . .
H27A C27 H27C 109.5 . .
H27B C27 H27C 109.5 . .
C67 C68 C69 112.5(8) . .
C67 C68 H68A 109.1 . .
C69 C68 H68A 109.1 . .
C67 C68 H68B 109.1 . .
C69 C68 H68B 109.1 . .
H68A C68 H68B 107.8 . .
C59 C60 C59 109.0(14) 6_565 .
C59 C60 H60A 109.9 6_565 .
C59 C60 H60A 109.9 . .
C59 C60 H60B 109.9 6_565 .
C59 C60 H60B 109.9 . .
H60A C60 H60B 108.3 . .
C65 C64 C69 112.8(9) . .
C65 C64 H64A 109.0 . .
C69 C64 H64A 109.0 . .
C65 C64 H64B 109.0 . .
C69 C64 H64B 109.0 . .
H64A C64 H64B 107.8 . .
C35 C36 H36A 109.5 . .
C35 C36 H36B 109.5 . .
H36A C36 H36B 109.5 . .
C35 C36 H36C 109.5 . .
H36A C36 H36C 109.5 . .
H36B C36 H36C 109.5 . .
C64 C69 C68 110.3(8) . .
C64 C69 H69A 109.6 . .
C68 C69 H69A 109.6 . .
C64 C69 H69B 109.6 . .
C68 C69 H69B 109.6 . .
H69A C69 H69B 108.1 . .
N4 B1 N2 109.4(6) . .
N4 B1 N6 109.1(6) . .
N2 B1 N6 108.1(6) . .
N4 B1 H1 107(4) . .
N2 B1 H1 113(4) . .
N6 B1 H1 111(4) . .
C38 C37 H37A 109.5 . .
C38 C37 H37B 109.5 . .
H37A C37 H37B 109.5 . .
C38 C37 H37C 109.5 . .
H37A C37 H37C 109.5 . .
H37B C37 H37C 109.5 . .
C30 C31 H31A 109.5 . .
C30 C31 H31B 109.5 . .
H31A C31 H31B 109.5 . .
C30 C31 H31C 109.5 . .
H31A C31 H31C 109.5 . .
H31B C31 H31C 109.5 . .
N10 B2 N12 110.4(6) . .
N10 B2 N8 107.7(6) . .
N12 B2 N8 109.2(6) . .
N10 B2 H2 115(4) . .
N12 B2 H2 107(4) . .
N8 B2 H2 108(4) . .
C68 C67 C66 109.5(8) . .
C68 C67 H67A 109.8 . .
C66 C67 H67A 109.8 . .
C68 C67 H67B 109.8 . .
C66 C67 H67B 109.8 . .
H67A C67 H67B 108.2 . .
C64 C65 C66 111.4(8) . .
C64 C65 H65A 109.3 . .
C66 C65 H65A 109.3 . .
C64 C65 H65B 109.3 . .
C66 C65 H65B 109.3 . .
H65A C65 H65B 108.0 . .
C65 C66 C67 111.7(9) . .
C65 C66 H66A 109.3 . .
C67 C66 H66A 109.3 . .
C65 C66 H66B 109.3 . .
C67 C66 H66B 109.3 . .
H66A C66 H66B 107.9 . .
C58 C57 C58 108.3(15) 6_565 .
C58 C57 H57A 110.0 6_565 .
C58 C57 H57A 110.0 . .
C58 C57 H57B 110.0 6_565 .
C58 C57 H57B 110.0 . .
H57A C57 H57B 108.4 . .
C58 C59 C60 111.6(12) . .
C58 C59 H59A 109.3 . .
C60 C59 H59A 109.3 . .
C58 C59 H59B 109.3 . .
C60 C59 H59B 109.3 . .
H59A C59 H59B 108.0 . .
C57 C58 C59 113.1(11) . .
C57 C58 H58A 109.0 . .
C59 C58 H58A 109.0 . .
C57 C58 H58B 109.0 . .
C59 C58 H58B 109.0 . .
H58A C58 H58B 107.8 . .

loop_
_geom_bond_atom_site_label_1
_geom_bond_atom_site_label_2
_geom_bond_distance
_geom_bond_site_symmetry_2
W2 C14 1.829(7) .
W2 C15 2.009(7) .
W2 C16 2.020(7) .
W2 N11 2.204(5) .
W2 N9 2.226(5) .
W2 N7 2.290(5) .
W1 C1 1.834(7) .
W1 C2 1.984(9) .
W1 C3 1.995(8) .
W1 N5 2.217(6) .
W1 N3 2.221(5) .
W1 N1 2.319(5) .
O3 C15 1.126(8) .
N11 C38 1.352(9) .
N11 N12 1.380(8) .
N9 C43 1.348(8) .
N9 N10 1.374(7) .
N7 C33 1.344(8) .
N7 N8 1.381(8) .
N3 C23 1.346(8) .
N3 N4 1.379(8) .
N1 C18 1.333(8) .
N1 N2 1.364(8) .
O4 C16 1.123(8) .
N12 C40 1.345(9) .
N12 B2 1.541(10) .
N5 C28 1.343(9) .
N5 N6 1.367(9) .
C10 C9 1.426(7) .
C10 C9 1.426(7) 6_565
C10 C11 1.436(11) .
N2 C20 1.345(9) .
N2 B1 1.539(10) .
N6 C30 1.358(9) .
N6 B1 1.555(10) .
C5 C4 1.396(8) 6_565
C5 C4 1.396(8) .
C5 H5 0.9300 .
N4 C25 1.354(9) .
N4 B1 1.522(10) .
N10 C45 1.343(9) .
N10 B2 1.540(10) .
N8 C35 1.339(9) .
N8 B2 1.557(10) .
C11 C6 1.422(7) .
C11 C6 1.422(7) 6_565
O2 C3 1.144(9) .
O1 C2 1.153(10) .
C13 C12 1.400(7) 6_565
C13 C12 1.400(7) .
C13 H13 0.9300 .
C9 C8 1.411(8) .
C9 C12 1.429(8) .
C33 C34 1.392(10) .
C33 C32 1.479(10) .
C7 C8 1.360(8) .
C7 C6 1.423(9) .
C7 H7 0.9300 .
C12 C14 1.429(9) .
C22 C23 1.476(9) .
C22 H22A 0.9600 .
C22 H22B 0.9600 .
C22 H22C 0.9600 .
C4 C6 1.421(8) .
C4 C1 1.442(9) .
C8 H8 0.9300 .
C34 C35 1.367(11) .
C34 H34 0.9300 .
C23 C24 1.394(10) .
C43 C44 1.387(10) .
C43 C42 1.484(10) .
C42 H42A 0.9600 .
C42 H42B 0.9600 .
C42 H42C 0.9600 .
C44 C45 1.380(10) .
C44 H44 0.9300 .
C38 C39 1.369(11) .
C38 C37 1.474(12) .
C19 C20 1.358(12) .
C19 C18 1.399(11) .
C19 H19 0.9300 .
C35 C36 1.487(11) .
C32 H32A 0.9600 .
C32 H32B 0.9600 .
C32 H32C 0.9600 .
C45 C46 1.488(10) .
C24 C25 1.382(10) .
C24 H24 0.9300 .
C28 C29 1.376(12) .
C28 C27 1.487(12) .
C30 C29 1.363(12) .
C30 C31 1.501(12) .
C18 C17 1.476(12) .
C39 C40 1.393(12) .
C39 H39 0.9300 .
C40 C41 1.496(12) .
C20 C21 1.501(12) .
C17 H17A 0.9600 .
C17 H17B 0.9600 .
C17 H17C 0.9600 .
C25 C26 1.502(10) .
C29 H29 0.9300 .
C46 H46A 0.9600 .
C46 H46B 0.9600 .
C46 H46C 0.9600 .
C21 H21A 0.9600 .
C21 H21B 0.9600 .
C21 H21C 0.9600 .
C26 H26A 0.9600 .
C26 H26B 0.9600 .
C26 H26C 0.9600 .
C41 H41A 0.9600 .
C41 H41B 0.9600 .
C41 H41C 0.9600 .
C27 H27A 0.9600 .
C27 H27B 0.9600 .
C27 H27C 0.9600 .
C68 C67 1.507(12) .
C68 C69 1.514(12) .
C68 H68A 0.9700 .
C68 H68B 0.9700 .
C60 C59 1.504(14) 6_565
C60 C59 1.504(14) .
C60 H60A 0.9700 .
C60 H60B 0.9700 .
C64 C65 1.495(14) .
C64 C69 1.504(11) .
C64 H64A 0.9700 .
C64 H64B 0.9700 .
C36 H36A 0.9600 .
C36 H36B 0.9600 .
C36 H36C 0.9600 .
C69 H69A 0.9700 .
C69 H69B 0.9700 .
B1 H1 1.11(7) .
C37 H37A 0.9600 .
C37 H37B 0.9600 .
C37 H37C 0.9600 .
C31 H31A 0.9600 .
C31 H31B 0.9600 .
C31 H31C 0.9600 .
B2 H2 1.05(7) .
C67 C66 1.543(13) .
C67 H67A 0.9700 .
C67 H67B 0.9700 .
C65 C66 1.498(14) .
C65 H65A 0.9700 .
C65 H65B 0.9700 .
C66 H66A 0.9700 .
C66 H66B 0.9700 .
C57 C58 1.479(16) 6_565
C57 C58 1.479(16) .
C57 H57A 0.9700 .
C57 H57B 0.9700 .
C59 C58 1.484(16) .
C59 H59A 0.9700 .
C59 H59B 0.9700 .
C58 H58A 0.9700 .
C58 H58B 0.9700 .

loop_
_geom_torsion_atom_site_label_1
_geom_torsion_atom_site_label_2
_geom_torsion_atom_site_label_3
_geom_torsion_atom_site_label_4
_geom_torsion
_geom_torsion_site_symmetry_1
_geom_torsion_site_symmetry_4
C38 N11 N12 C40 0.0(7) . .
W2 N11 N12 C40 171.6(4) . .
C38 N11 N12 B2 -179.4(6) . .
W2 N11 N12 B2 -7.8(7) . .
C18 N1 N2 C20 2.0(8) . .
W1 N1 N2 C20 -175.1(4) . .
C18 N1 N2 B1 -175.2(6) . .
W1 N1 N2 B1 7.6(8) . .
C28 N5 N6 C30 0.4(7) . .
W1 N5 N6 C30 -173.5(4) . .
C28 N5 N6 B1 178.2(6) . .
W1 N5 N6 B1 4.4(8) . .
C23 N3 N4 C25 0.4(7) . .
W1 N3 N4 C25 -176.1(4) . .
C23 N3 N4 B1 -174.4(6) . .
W1 N3 N4 B1 9.1(8) . .
C43 N9 N10 C45 -0.1(7) . .
W2 N9 N10 C45 179.8(4) . .
C43 N9 N10 B2 174.1(6) . .
W2 N9 N10 B2 -6.0(8) . .
C33 N7 N8 C35 -1.8(7) . .
W2 N7 N8 C35 168.7(4) . .
C33 N7 N8 B2 174.5(6) . .
W2 N7 N8 B2 -15.0(8) . .
C9 C10 C11 C6 0.2(11) . .
C9 C10 C11 C6 177.9(7) 6_565 .
C9 C10 C11 C6 -177.9(7) . 6_565
C9 C10 C11 C6 -0.2(11) 6_565 6_565
C9 C10 C9 C8 178.5(5) 6_565 .
C11 C10 C9 C8 -3.9(10) . .
C9 C10 C9 C12 -1.8(12) 6_565 .
C11 C10 C9 C12 175.8(6) . .
N8 N7 C33 C34 1.4(7) . .
W2 N7 C33 C34 -166.6(5) . .
N8 N7 C33 C32 -178.9(6) . .
W2 N7 C33 C32 13.1(10) . .
C12 C13 C12 C14 178.3(6) 6_565 .
C12 C13 C12 C9 -0.9(13) 6_565 .
C8 C9 C12 C13 -179.1(7) . .
C10 C9 C12 C13 1.3(10) . .
C8 C9 C12 C14 1.8(9) . .
C10 C9 C12 C14 -177.8(6) . .
C4 C5 C4 C6 -0.5(13) 6_565 .
C4 C5 C4 C1 -178.0(5) 6_565 .
C5 C4 C6 C11 -0.7(10) . .
C1 C4 C6 C11 176.9(6) . .
C5 C4 C6 C7 -179.8(7) . .
C1 C4 C6 C7 -2.3(9) . .
C6 C11 C6 C4 1.9(12) 6_565 .
C10 C11 C6 C4 -176.1(6) . .
C6 C11 C6 C7 -178.9(5) 6_565 .
C10 C11 C6 C7 3.0(10) . .
C8 C7 C6 C4 176.5(6) . .
C8 C7 C6 C11 -2.6(9) . .
C6 C7 C8 C9 -1.1(10) . .
C10 C9 C8 C7 4.4(10) . .
C12 C9 C8 C7 -175.2(6) . .
N7 C33 C34 C35 -0.6(8) . .
C32 C33 C34 C35 179.8(7) . .
N4 N3 C23 C24 -0.9(7) . .
W1 N3 C23 C24 175.1(4) . .
N4 N3 C23 C22 179.5(6) . .
W1 N3 C23 C22 -4.5(9) . .
N10 N9 C43 C44 0.3(7) . .
W2 N9 C43 C44 -179.6(5) . .
N10 N9 C43 C42 179.8(6) . .
W2 N9 C43 C42 -0.1(10) . .
N9 C43 C44 C45 -0.4(8) . .
C42 C43 C44 C45 -179.9(7) . .
N12 N11 C38 C39 -0.2(8) . .
W2 N11 C38 C39 -170.4(5) . .
N12 N11 C38 C37 -179.2(7) . .
W2 N11 C38 C37 10.6(11) . .
N7 N8 C35 C34 1.5(8) . .
B2 N8 C35 C34 -174.4(7) . .
N7 N8 C35 C36 -176.7(7) . .
B2 N8 C35 C36 7.4(12) . .
C33 C34 C35 N8 -0.6(8) . .
C33 C34 C35 C36 177.4(8) . .
N9 N10 C45 C44 -0.1(8) . .
B2 N10 C45 C44 -173.6(7) . .
N9 N10 C45 C46 178.9(7) . .
B2 N10 C45 C46 5.5(12) . .
C43 C44 C45 N10 0.3(8) . .
C43 C44 C45 C46 -178.7(8) . .
N3 C23 C24 C25 1.1(8) . .
C22 C23 C24 C25 -179.3(6) . .
N6 N5 C28 C29 -1.0(7) . .
W1 N5 C28 C29 171.9(5) . .
N6 N5 C28 C27 178.1(7) . .
W1 N5 C28 C27 -8.9(10) . .
N5 N6 C30 C29 0.4(8) . .
B1 N6 C30 C29 -177.2(7) . .
N5 N6 C30 C31 179.8(7) . .
B1 N6 C30 C31 2.2(11) . .
N2 N1 C18 C19 -1.2(7) . .
W1 N1 C18 C19 175.3(5) . .
N2 N1 C18 C17 178.7(7) . .
W1 N1 C18 C17 -4.7(11) . .
C20 C19 C18 N1 0.1(8) . .
C20 C19 C18 C17 -179.9(8) . .
N11 C38 C39 C40 0.3(9) . .
C37 C38 C39 C40 179.3(8) . .
N11 N12 C40 C39 0.2(8) . .
B2 N12 C40 C39 179.5(7) . .
N11 N12 C40 C41 179.3(7) . .
B2 N12 C40 C41 -1.3(12) . .
C38 C39 C40 N12 -0.3(8) . .
C38 C39 C40 C41 -179.4(8) . .
N1 N2 C20 C19 -1.9(8) . .
B1 N2 C20 C19 175.0(7) . .
N1 N2 C20 C21 176.7(7) . .
B1 N2 C20 C21 -6.3(12) . .
C18 C19 C20 N2 1.1(8) . .
C18 C19 C20 C21 -177.4(8) . .
N3 N4 C25 C24 0.3(8) . .
B1 N4 C25 C24 174.4(7) . .
N3 N4 C25 C26 -180.0(7) . .
B1 N4 C25 C26 -5.9(12) . .
C23 C24 C25 N4 -0.9(8) . .
C23 C24 C25 C26 179.5(8) . .
N6 C30 C29 C28 -1.0(8) . .
C31 C30 C29 C28 179.6(8) . .
N5 C28 C29 C30 1.3(8) . .
C27 C28 C29 C30 -177.8(8) . .
C65 C64 C69 C68 -54.5(11) . .
C67 C68 C69 C64 55.5(11) . .
C25 N4 B1 N2 -118.8(8) . .
N3 N4 B1 N2 54.8(8) . .
C25 N4 B1 N6 123.1(8) . .
N3 N4 B1 N6 -63.3(8) . .
C20 N2 B1 N4 119.2(8) . .
N1 N2 B1 N4 -64.2(8) . .
C20 N2 B1 N6 -122.1(8) . .
N1 N2 B1 N6 54.5(8) . .
C30 N6 B1 N4 -127.1(7) . .
N5 N6 B1 N4 55.6(8) . .
C30 N6 B1 N2 114.0(8) . .
N5 N6 B1 N2 -63.4(8) . .
C45 N10 B2 N12 -125.6(7) . .
N9 N10 B2 N12 61.5(8) . .
C45 N10 B2 N8 115.4(8) . .
N9 N10 B2 N8 -57.5(8) . .
C40 N12 B2 N10 127.2(7) . .
N11 N12 B2 N10 -53.5(8) . .
C40 N12 B2 N8 -114.6(7) . .
N11 N12 B2 N8 64.7(7) . .
C35 N8 B2 N10 -114.1(8) . .
N7 N8 B2 N10 70.4(8) . .
C35 N8 B2 N12 126.0(7) . .
N7 N8 B2 N12 -49.5(8) . .
C69 C68 C67 C66 -55.5(11) . .
C69 C64 C65 C66 54.9(11) . .
C64 C65 C66 C67 -54.7(12) . .
C68 C67 C66 C65 54.8(12) . .
C59 C60 C59 C58 54(2) 6_565 .
C58 C57 C58 C59 56.1(18) 6_565 .
C60 C59 C58 C57 -57.1(16) . .

loop_
_smtbx_masks_void_nr
_smtbx_masks_void_average_x
_smtbx_masks_void_average_y
_smtbx_masks_void_average_z
_smtbx_masks_void_volume
_smtbx_masks_void_count_electrons
1 -0.188 0.000 0.500 2005.3 202.7
2 -0.034 0.500 0.000 2005.3 202.7
3 0.083 0.000 0.115 21.1 0.0
4 0.417 0.500 0.385 21.1 0.0
5 0.583 0.500 0.615 21.1 0.0
6 0.917 0.000 0.885 21.1 0.0
